data_7244730
loop_
_publ_author_name
'Foyle, \'Emer M.'
'Tay, Hui Min'
'White, Nicholas G.'

_publ_section_title
;
 Towards hydrogen and halogen bonded frameworks based on
 3,5-bis(triazolyl)pyridinium motifs
;
_journal_name_full CrystEngComm
_journal_paper_doi 10.1039/D2CE00273F
_journal_year 2022
_chemical_compound_source synthesized
_chemical_formula_moiety 'C27 H21 I2 N7, 0.6(H O4 S), C H4 O, 0.4(Br)'
_chemical_formula_sum 'C28 H25.6 Br0.4 I2 N7 O3.4 S0.6'
_chemical_formula_weight 819.66
_space_group_IT_number 14
_space_group_name_Hall '-P 2ybc'
_space_group_name_H-M_alt 'P 1 21/c 1'
_symmetry_cell_setting monoclinic
_symmetry_space_group_name_Hall '-P 2ybc'
_symmetry_space_group_name_H-M 'P 1 21/c 1'
_atom_sites_solution_hydrogens difmap
_atom_sites_solution_primary other
_audit_update_record
;
2021-12-22 deposited with the CCDC.	2022-03-30 downloaded from the CCDC.
;
_cell_angle_alpha 90
_cell_angle_beta 115.024(5)
_cell_angle_gamma 90
_cell_formula_units_Z 4
_cell_length_a 13.6171(5)
_cell_length_b 18.4028(6)
_cell_length_c 12.9206(6)
_cell_measurement_reflns_used 11776
_cell_measurement_temperature 150
_cell_measurement_theta_max 28.33
_cell_measurement_theta_min 3.96
_cell_volume 2933.9(2)
_computing_cell_refinement 'CrysAlisPro, (Agilent, 2011)'
_computing_data_collection 'CrysAlisPro, (Agilent, 2011'
_computing_data_reduction 'CrysAlisPro, (Agilent, 2011)'
_computing_publication_material 'CRYSTALS (Betteridge et al., 2003)'
_computing_structure_refinement 'CRYSTALS (Betteridge et al., 2003)'
_computing_structure_solution 'SHELXT (Sheldrick, 2015)'
_diffrn_ambient_temperature 150
_diffrn_measured_fraction_theta_full 0.997
_diffrn_measured_fraction_theta_max 0.997
_diffrn_measurement_device Area
_diffrn_measurement_device_type 'Oxford Diffraction Supernova'
_diffrn_measurement_method \w
_diffrn_radiation_monochromator mirror
_diffrn_radiation_type 'Mo K\a'
_diffrn_radiation_wavelength 0.71073
_diffrn_reflns_av_R_equivalents 0.035
_diffrn_reflns_av_unetI/netI 0.047
_diffrn_reflns_limit_h_max 17
_diffrn_reflns_limit_h_min -17
_diffrn_reflns_limit_k_max 22
_diffrn_reflns_limit_k_min -23
_diffrn_reflns_limit_l_max 16
_diffrn_reflns_limit_l_min -16
_diffrn_reflns_number 34614
_diffrn_reflns_theta_full 26.370
_diffrn_reflns_theta_max 24.533
_diffrn_reflns_theta_min 3.302
_diffrn_standards_number 0
_exptl_absorpt_coefficient_mu 2.777
_exptl_absorpt_correction_T_max 1.00
_exptl_absorpt_correction_T_min 0.81
_exptl_absorpt_correction_type multi-scan
_exptl_absorpt_process_details 'CrysAlisPro, (Agilent, 2011)'
_exptl_crystal_colour colourless
_exptl_crystal_density_diffrn 1.855
_exptl_crystal_density_meas ?
_exptl_crystal_density_method 'not measured'
_exptl_crystal_description plate
_exptl_crystal_F_000 1597.600
_exptl_crystal_recrystallization_method 'Re-crystallisation from solvent: Methanol/dichloromethane/diethyl ether'
_exptl_crystal_size_max 0.17
_exptl_crystal_size_mid 0.12
_exptl_crystal_size_min 0.06
_refine_diff_density_max 1.85
_refine_diff_density_min -1.79
_refine_ls_extinction_method None
_refine_ls_goodness_of_fit_ref 1.1305
_refine_ls_hydrogen_treatment mixed
_refine_ls_matrix_type full
_refine_ls_number_parameters 405
_refine_ls_number_reflns 4887
_refine_ls_number_restraints 6
_refine_ls_R_factor_all 0.0754
_refine_ls_R_factor_gt 0.0681
_refine_ls_shift/su_max 0.0009563
_refine_ls_shift/su_mean 0.0001165
_refine_ls_structure_factor_coef Fsqd
_refine_ls_weighting_details
;
 Method= Modified Sheldrick 
 w=1/[\s^2^(F^2^) + ( 0.02P)^2^ +49.18P] 
 ,where P=(max(Fo^2^,0) + 2Fc^2^)/3 
;
_refine_ls_weighting_scheme calc
_refine_ls_wR_factor_all 0.1445
_refine_ls_wR_factor_gt 0.1398
_refine_ls_wR_factor_ref 0.1445
_reflns_limit_h_max 15
_reflns_limit_h_min -17
_reflns_limit_k_max 22
_reflns_limit_k_min 0
_reflns_limit_l_max 16
_reflns_limit_l_min 0
_reflns_number_gt 4347
_reflns_number_total 4887
_reflns_threshold_expression I>2.0\s(I)
_oxford_diffrn_Wilson_B_factor 3.32
_oxford_diffrn_Wilson_scale 0.42
_oxford_refine_ls_scale 1.855(13)
_cod_data_source_file d2ce00273f2.cif
_cod_data_source_block 2I_Bn_2HSO4_Br
_cod_depositor_comments
;
The following automatic conversions were performed:

data item '_exptl_crystal_density_meas' value 'not measured' was
changed to '?' -- the value is perceived as not measured.

Automatic conversion script
Id: cif_fix_values 7556 2019-12-06 15:28:31Z antanas 
;
_cod_original_sg_symbol_H-M 'P 21/c '
_cod_database_code 7244730
_oxford_refine_reflns_threshold_expression I>-3.0\s(I)
_refine_ls_r_factor_ref 0.0754
_reflns_number_all 4887

loop_
_symmetry_equiv_pos_as_xyz
x,y,z
-x,-y,-z
x,-y+1/2,z+1/2
-x,y+1/2,-z+1/2

loop_
_atom_site_label
_atom_site_type_symbol
_atom_site_fract_x
_atom_site_fract_y
_atom_site_fract_z
_atom_site_U_iso_or_equiv
_atom_site_occupancy
_atom_site_adp_type
_atom_site_refinement_flags_posn
_atom_site_refinement_flags_adp
_atom_site_refinement_flags_occupancy
_atom_site_disorder_assembly
_atom_site_disorder_group
_atom_site_attached_hydrogens
N1 N 0.7302(6) 0.4505(5) 0.4658(6) 0.0350 1.0000 Uani . . . . . .
C2 C 0.6582(7) 0.4485(5) 0.3547(8) 0.0325 1.0000 Uani . . . . . .
C3 C 0.5692(7) 0.4939(5) 0.3160(8) 0.0352 1.0000 Uani . . . . . .
C4 C 0.5559(7) 0.5402(5) 0.3935(8) 0.0351 1.0000 Uani . . . . . .
C5 C 0.6293(7) 0.5413(5) 0.5088(8) 0.0305 1.0000 Uani . . . . . .
C6 C 0.7175(7) 0.4947(5) 0.5411(8) 0.0354 1.0000 Uani . . . . . .
C7 C 0.4928(7) 0.4876(5) 0.1954(8) 0.0361 1.0000 Uani . . . . . .
C8 C 0.4058(7) 0.5290(6) 0.1249(8) 0.0391 1.0000 Uani . . . . . .
N9 N 0.5055(6) 0.4323(6) 0.1314(7) 0.0531 1.0000 Uani . . . . . .
N10 N 0.4302(6) 0.4364(6) 0.0266(7) 0.0542 1.0000 Uani . . . . . .
N11 N 0.3693(6) 0.4959(5) 0.0230(7) 0.0463 1.0000 Uani . . . . . .
C12 C 0.2781(7) 0.5165(7) -0.0862(8) 0.0536 1.0000 Uani . . . . . .
C13 C 0.1705(8) 0.4866(7) -0.0976(8) 0.0462 1.0000 Uani . . . . . .
C14 C 0.1525(10) 0.4138(8) -0.0974(10) 0.0661 1.0000 Uani . . . . . .
C15 C 0.0522(11) 0.3858(9) -0.1172(11) 0.0774 1.0000 Uani . . . . . .
C16 C -0.0317(11) 0.4332(11) -0.1352(10) 0.0849 1.0000 Uani . . . . . .
C17 C -0.0144(9) 0.5048(10) -0.1317(9) 0.0732 1.0000 Uani . . . . . .
C18 C 0.0874(9) 0.5332(8) -0.1129(8) 0.0572 1.0000 Uani . . . . . .
C19 C 0.6228(7) 0.5867(6) 0.5989(8) 0.0368 1.0000 Uani . . . . . .
C20 C 0.5560(7) 0.6434(5) 0.5987(8) 0.0358 1.0000 Uani . . . . . .
N21 N 0.6960(6) 0.5746(5) 0.7097(7) 0.0442 1.0000 Uani . . . . . .
N22 N 0.6777(7) 0.6198(5) 0.7767(7) 0.0486 1.0000 Uani . . . . . .
N23 N 0.5922(6) 0.6623(5) 0.7098(7) 0.0440 1.0000 Uani . . . . . .
C24 C 0.5534(8) 0.7190(6) 0.7641(9) 0.0484 1.0000 Uani . . . . . .
C25 C 0.6431(8) 0.7683(6) 0.8329(9) 0.0434 1.0000 Uani . . . . . .
C26 C 0.6758(11) 0.8224(7) 0.7783(14) 0.0692 1.0000 Uani . . . . . .
C27 C 0.7628(13) 0.8647(8) 0.8369(17) 0.0837 1.0000 Uani . . . . . .
C28 C 0.8149(11) 0.8552(8) 0.9506(17) 0.0787 1.0000 Uani . . . . . .
C29 C 0.7855(12) 0.8043(10) 1.0124(15) 0.0939 1.0000 Uani . . . . . .
C30 C 0.6951(9) 0.7604(7) 0.9481(11) 0.0646 1.0000 Uani . . . . . .
C31 C 0.8311(7) 0.4064(6) 0.5037(8) 0.0400 1.0000 Uani . . . . . .
C32 C 0.9213(7) 0.4529(6) 0.5023(8) 0.0406 1.0000 Uani . . . . . .
C33 C 0.9291(7) 0.4663(6) 0.4009(8) 0.0433 1.0000 Uani . . . . . .
C34 C 0.9933(7) 0.4865(6) 0.6016(8) 0.0428 1.0000 Uani . . . . . .
I2 I 0.42202(5) 0.69221(4) 0.47132(6) 0.0508 1.0000 Uani . . . . . .
I1 I 0.33432(5) 0.62333(4) 0.14985(6) 0.0503 1.0000 Uani . . . . . .
Br1 Br 0.2325(9) 0.7714(7) 0.2519(11) 0.0928 0.4000 Uani . . . . 1 .
O11 O 0.0847(9) 0.7729(8) 0.1318(11) 0.0582 0.6000 Uani D . . . 2 .
O13 O 0.2127(13) 0.8455(10) 0.2714(13) 0.0843 0.6000 Uani . . . . 2 .
O12 O 0.2732(13) 0.7611(9) 0.1878(14) 0.0673 0.6000 Uani . . . . 2 .
O14 O 0.2014(11) 0.7215(10) 0.3089(14) 0.0897 0.6000 Uani . . . . 2 .
S11 S 0.2012(11) 0.7764(6) 0.2340(10) 0.0407 0.6000 Uani D . . . 2 .
O101 O 0.0670(13) 0.7698(10) 0.4398(12) 0.1495 1.0000 Uani D . . . . .
C102 C -0.0321(17) 0.7748(13) 0.3489(16) 0.1612 1.0000 Uani D . . . . .
H21 H 0.6684 0.4164 0.3051 0.0400 1.0000 Uiso R . . . . .
H41 H 0.4966 0.5711 0.3687 0.0418 1.0000 Uiso R . . . . .
H61 H 0.7684 0.4945 0.6160 0.0420 1.0000 Uiso R . . . . .
H121 H 0.2731 0.5687 -0.0907 0.0637 1.0000 Uiso R . . . . .
H122 H 0.2927 0.4979 -0.1482 0.0639 1.0000 Uiso R . . . . .
H141 H 0.2100 0.3822 -0.0835 0.0799 1.0000 Uiso R . . . . .
H151 H 0.0410 0.3359 -0.1183 0.0940 1.0000 Uiso R . . . . .
H161 H -0.1000 0.4155 -0.1492 0.0990 1.0000 Uiso R . . . . .
H171 H -0.0709 0.5365 -0.1420 0.0869 1.0000 Uiso R . . . . .
H181 H 0.0979 0.5833 -0.1117 0.0668 1.0000 Uiso R . . . . .
H242 H 0.5248 0.6958 0.8127 0.0571 1.0000 Uiso R . . . . .
H241 H 0.4971 0.7467 0.7050 0.0571 1.0000 Uiso R . . . . .
H261 H 0.6373 0.8291 0.7001 0.0830 1.0000 Uiso R . . . . .
H271 H 0.7863 0.8991 0.7999 0.0991 1.0000 Uiso R . . . . .
H281 H 0.8746 0.8843 0.9909 0.0921 1.0000 Uiso R . . . . .
H291 H 0.8237 0.7993 1.0910 0.1100 1.0000 Uiso R . . . . .
H301 H 0.6717 0.7258 0.9852 0.0768 1.0000 Uiso R . . . . .
H312 H 0.8496 0.3883 0.5795 0.0468 1.0000 Uiso R . . . . .
H311 H 0.8187 0.3663 0.4521 0.0467 1.0000 Uiso R . . . . .
H331 H 0.8820 0.4434 0.3344 0.0520 1.0000 Uiso R . . . . .
H341 H 0.9896 0.4771 0.6704 0.0520 1.0000 Uiso R . . . . .
H1021 H -0.0847 0.7896 0.3750 0.1853 1.0000 Uiso R . . . . .
H1022 H -0.0289 0.8095 0.2960 0.1853 1.0000 Uiso R . . . . .
H1023 H -0.0517 0.7288 0.3127 0.1853 1.0000 Uiso R . . . . .
H1011 H 0.111(6) 0.754(17) 0.417(6) 0.224(2) 1.0000 Uiso D . . . . .
H111 H 0.089(4) 0.751(12) 0.078(8) 0.087(2) 0.6000 Uiso D . . . 2 .

loop_
_atom_site_aniso_label
_atom_site_aniso_U_11
_atom_site_aniso_U_22
_atom_site_aniso_U_33
_atom_site_aniso_U_23
_atom_site_aniso_U_13
_atom_site_aniso_U_12
N1 0.022(4) 0.052(5) 0.031(4) 0.000(4) 0.011(3) 0.007(3)
C2 0.030(5) 0.036(5) 0.032(5) 0.001(4) 0.013(4) -0.001(4)
C3 0.024(4) 0.046(6) 0.039(5) -0.002(4) 0.016(4) -0.005(4)
C4 0.017(4) 0.043(6) 0.042(5) 0.003(4) 0.009(4) -0.007(4)
C5 0.023(4) 0.036(5) 0.040(5) 0.001(4) 0.020(4) -0.004(4)
C6 0.028(5) 0.046(6) 0.033(5) 0.000(4) 0.014(4) 0.001(4)
C7 0.024(4) 0.044(6) 0.039(5) -0.001(5) 0.013(4) -0.004(4)
C8 0.026(5) 0.052(6) 0.040(6) 0.004(5) 0.014(4) -0.012(4)
N9 0.028(4) 0.090(7) 0.038(5) -0.007(5) 0.010(4) 0.003(5)
N10 0.027(4) 0.090(8) 0.040(5) -0.001(5) 0.009(4) 0.007(5)
N11 0.029(4) 0.069(6) 0.037(5) 0.004(4) 0.011(4) -0.010(4)
C12 0.027(5) 0.091(9) 0.032(5) 0.011(6) 0.002(4) -0.009(5)
C13 0.028(5) 0.083(9) 0.020(5) 0.003(5) 0.003(4) -0.001(5)
C14 0.046(7) 0.083(10) 0.056(7) 0.025(7) 0.008(6) -0.003(6)
C15 0.062(9) 0.102(12) 0.064(8) 0.016(8) 0.022(7) -0.032(8)
C16 0.057(9) 0.169(18) 0.034(7) -0.019(9) 0.026(6) -0.054(11)
C17 0.030(6) 0.150(15) 0.036(6) -0.033(8) 0.011(5) -0.008(8)
C18 0.044(6) 0.094(10) 0.031(5) -0.016(6) 0.014(5) -0.013(6)
C19 0.026(5) 0.048(6) 0.036(5) -0.003(4) 0.013(4) -0.001(4)
C20 0.027(5) 0.042(6) 0.041(6) 0.002(4) 0.017(4) 0.001(4)
N21 0.036(4) 0.056(6) 0.041(5) 0.002(4) 0.016(4) 0.013(4)
N22 0.045(5) 0.052(5) 0.044(5) -0.008(4) 0.014(4) 0.017(4)
N23 0.035(4) 0.047(5) 0.049(5) -0.002(4) 0.017(4) 0.010(4)
C24 0.040(6) 0.054(7) 0.055(7) -0.005(5) 0.024(5) 0.014(5)
C25 0.037(5) 0.042(6) 0.058(7) -0.010(5) 0.027(5) 0.002(4)
C26 0.076(9) 0.049(7) 0.111(11) -0.004(7) 0.068(9) 0.009(7)
C27 0.081(11) 0.055(9) 0.141(16) -0.009(10) 0.073(11) -0.007(8)
C28 0.047(8) 0.058(9) 0.131(15) -0.033(10) 0.038(9) -0.008(7)
C29 0.064(9) 0.098(12) 0.092(11) -0.033(10) 0.005(8) 0.038(9)
C30 0.047(7) 0.063(8) 0.071(9) -0.013(7) 0.014(6) 0.009(6)
C31 0.031(5) 0.056(6) 0.033(5) 0.005(5) 0.014(4) 0.016(5)
C32 0.025(5) 0.064(7) 0.032(5) 0.009(5) 0.011(4) 0.022(5)
C33 0.030(5) 0.073(8) 0.026(5) -0.002(5) 0.011(4) 0.012(5)
C34 0.031(5) 0.074(8) 0.023(5) 0.002(5) 0.011(4) 0.011(5)
I2 0.0344(4) 0.0662(5) 0.0493(4) 0.0038(4) 0.0152(3) 0.0193(3)
I1 0.0328(4) 0.0458(4) 0.0528(4) 0.0082(3) -0.0009(3) -0.0035(3)
Br1 0.097(8) 0.066(4) 0.090(6) 0.020(3) 0.014(5) 0.037(4)
O11 0.032(6) 0.076(10) 0.056(8) 0.000(7) 0.007(6) -0.001(6)
O13 0.078(11) 0.091(13) 0.071(10) -0.020(9) 0.019(9) -0.007(9)
O12 0.058(9) 0.067(10) 0.063(10) 0.012(8) 0.012(8) 0.001(8)
O14 0.048(8) 0.117(14) 0.081(11) 0.073(11) 0.005(8) 0.006(9)
S11 0.058(6) 0.019(3) 0.038(4) 0.004(3) 0.014(4) 0.004(4)
O101 0.130(12) 0.145(13) 0.119(11) -0.007(10) -0.000(9) 0.038(11)
C102 0.143(19) 0.20(2) 0.097(14) 0.022(15) 0.003(13) -0.107(18)

loop_
_atom_type_symbol
_atom_type_scat_dispersion_real
_atom_type_scat_dispersion_imag
_atom_type_scat_Cromer_Mann_a1
_atom_type_scat_Cromer_Mann_b1
_atom_type_scat_Cromer_Mann_a2
_atom_type_scat_Cromer_Mann_b2
_atom_type_scat_Cromer_Mann_a3
_atom_type_scat_Cromer_Mann_b3
_atom_type_scat_Cromer_Mann_a4
_atom_type_scat_Cromer_Mann_b4
_atom_type_scat_Cromer_Mann_c
_atom_type_scat_source
C 0.0033 0.0016 2.3100 20.8439 1.0200 10.2075 1.5886 0.5687 0.8650 51.6512 0.2156 'International Tables Vol C 4.2.6.8 and 6.1.1.4'
H 0.0000 0.0000 0.4930 10.5109 0.3229 26.1257 0.1402 3.1424 0.0408 57.7998 0.0030 'International Tables Vol C 4.2.6.8 and 6.1.1.4'
N 0.0061 0.0033 12.2126 0.0057 3.1322 9.8933 2.0125 28.9975 1.1663 0.5826 -11.5290 'International Tables Vol C 4.2.6.8 and 6.1.1.4'
O 0.0106 0.0060 3.0485 13.2771 2.2868 5.7011 1.5463 0.3239 0.8670 32.9089 0.2508 'International Tables Vol C 4.2.6.8 and 6.1.1.4'
S 0.1246 0.1234 6.9053 1.4679 5.2034 22.2151 1.4379 0.2536 1.5863 56.1720 0.8669 'International Tables Vol C 4.2.6.8 and 6.1.1.4'
I -0.4742 1.8119 20.1472 4.3470 18.9949 0.3814 7.5138 27.7660 2.2735 66.8776 4.0712 'International Tables Vol C 4.2.6.8 and 6.1.1.4'
Br -0.2901 2.4595 17.1789 2.1723 5.2358 16.5796 5.6377 0.2609 3.9851 41.4328 2.9557 'International Tables Vol C 4.2.6.8 and 6.1.1.4'
Cl 0.1484 0.1585 11.4604 0.0104 7.1964 1.1662 6.2556 18.5194 1.6455 47.7784 -9.5574 'International Tables Vol C 4.2.6.8 and 6.1.1.4'
P 0.1023 0.0942 6.4345 1.9067 4.1791 27.1570 1.7800 0.5260 1.4908 68.1645 1.1149 'International Tables Vol C 4.2.6.8 and 6.1.1.4'
F 0.0171 0.0103 3.5392 10.2825 2.6412 4.2944 1.5170 0.2615 1.0243 26.1476 0.2776 'International Tables Vol C 4.2.6.8 and 6.1.1.4'

loop_
_geom_angle_atom_site_label_1
_geom_angle_site_symmetry_1
_geom_angle_atom_site_label_2
_geom_angle_site_symmetry_2
_geom_angle_atom_site_label_3
_geom_angle_site_symmetry_3
_geom_angle
_geom_angle_publ_flag
C2 . N1 . C6 . 122.1(8) yes
C2 . N1 . C31 . 119.2(8) yes
C6 . N1 . C31 . 118.6(7) yes
N1 . C2 . C3 . 119.9(9) yes
N1 . C2 . H21 . 120.0 no
C3 . C2 . H21 . 120.1 no
C2 . C3 . C4 . 118.3(8) yes
C2 . C3 . C7 . 117.2(8) yes
C4 . C3 . C7 . 124.5(8) yes
C3 . C4 . C5 . 121.7(9) yes
C3 . C4 . H41 . 119.2 no
C5 . C4 . H41 . 119.0 no
C4 . C5 . C6 . 116.7(8) yes
C4 . C5 . C19 . 126.7(8) yes
C6 . C5 . C19 . 116.6(8) yes
C5 . C6 . N1 . 121.3(8) yes
C5 . C6 . H61 . 119.4 no
N1 . C6 . H61 . 119.4 no
C3 . C7 . C8 . 133.1(9) yes
C3 . C7 . N9 . 119.1(8) yes
C8 . C7 . N9 . 107.8(8) yes
C7 . C8 . N11 . 104.8(9) yes
C7 . C8 . I1 . 133.4(8) yes
N11 . C8 . I1 . 121.8(7) yes
C7 . N9 . N10 . 109.7(9) yes
N9 . N10 . N11 . 106.3(9) yes
N10 . N11 . C8 . 111.4(8) yes
N10 . N11 . C12 . 119.4(9) yes
C8 . N11 . C12 . 129.2(10) yes
N11 . C12 . C13 . 112.8(8) yes
N11 . C12 . H121 . 108.8 no
C13 . C12 . H121 . 108.5 no
N11 . C12 . H122 . 108.4 no
C13 . C12 . H122 . 108.8 no
H121 . C12 . H122 . 109.6 no
C12 . C13 . C14 . 121.6(11) yes
C12 . C13 . C18 . 119.7(11) yes
C14 . C13 . C18 . 118.6(11) yes
C13 . C14 . C15 . 122.1(13) yes
C13 . C14 . H141 . 118.6 no
C15 . C14 . H141 . 119.3 no
C14 . C15 . C16 . 118.8(15) yes
C14 . C15 . H151 . 120.9 no
C16 . C15 . H151 . 120.3 no
C15 . C16 . C17 . 119.8(12) yes
C15 . C16 . H161 . 120.1 no
C17 . C16 . H161 . 120.1 no
C16 . C17 . C18 . 121.4(14) yes
C16 . C17 . H171 . 119.3 no
C18 . C17 . H171 . 119.3 no
C17 . C18 . C13 . 119.2(13) yes
C17 . C18 . H181 . 120.3 no
C13 . C18 . H181 . 120.4 no
C5 . C19 . C20 . 133.6(9) yes
C5 . C19 . N21 . 118.3(8) yes
C20 . C19 . N21 . 108.1(8) yes
C19 . C20 . N23 . 104.4(8) yes
C19 . C20 . I2 . 133.2(7) yes
N23 . C20 . I2 . 122.3(7) yes
C19 . N21 . N22 . 109.4(8) yes
N21 . N22 . N23 . 107.3(8) yes
N22 . N23 . C20 . 110.9(8) yes
N22 . N23 . C24 . 119.0(8) yes
C20 . N23 . C24 . 130.1(8) yes
N23 . C24 . C25 . 110.4(8) yes
N23 . C24 . H242 . 108.6 no
C25 . C24 . H242 . 109.7 no
N23 . C24 . H241 . 108.8 no
C25 . C24 . H241 . 109.2 no
H242 . C24 . H241 . 110.1 no
C24 . C25 . C26 . 119.5(11) yes
C24 . C25 . C30 . 120.5(11) yes
C26 . C25 . C30 . 120.0(12) yes
C25 . C26 . C27 . 121.3(15) yes
C25 . C26 . H261 . 119.4 no
C27 . C26 . H261 . 119.3 no
C26 . C27 . C28 . 118.0(15) yes
C26 . C27 . H271 . 121.1 no
C28 . C27 . H271 . 121.0 no
C27 . C28 . C29 . 124.4(14) yes
C27 . C28 . H281 . 118.0 no
C29 . C28 . H281 . 117.5 no
C28 . C29 . C30 . 116.0(15) yes
C28 . C29 . H291 . 121.9 no
C30 . C29 . H291 . 122.1 no
C29 . C30 . C25 . 120.2(15) yes
C29 . C30 . H301 . 119.5 no
C25 . C30 . H301 . 120.3 no
N1 . C31 . C32 . 109.3(8) yes
N1 . C31 . H312 . 109.3 no
C32 . C31 . H312 . 110.2 no
N1 . C31 . H311 . 108.9 no
C32 . C31 . H311 . 109.5 no
H312 . C31 . H311 . 109.5 no
C31 . C32 . C33 . 120.3(9) yes
C31 . C32 . C34 . 120.3(8) yes
C33 . C32 . C34 . 119.3(10) yes
C32 . C33 . C34 2_766 120.1(9) yes
C32 . C33 . H331 . 119.8 no
C34 2_766 C33 . H331 . 120.0 no
C32 . C34 . C33 2_766 120.5(9) yes
C32 . C34 . H341 . 119.9 no
C33 2_766 C34 . H341 . 119.6 no
S11 . O11 . H111 . 108.9(20) no
O11 . S11 . O14 . 104.8(11) yes
O11 . S11 . O12 . 106.1(10) yes
O14 . S11 . O12 . 111.0(13) yes
O11 . S11 . O13 . 105.2(12) yes
O14 . S11 . O13 . 117.9(14) yes
O12 . S11 . O13 . 110.7(13) yes
C102 . O101 . H1011 . 108.5(20) no
O101 . C102 . H1021 . 109.4 no
O101 . C102 . H1022 . 109.5 no
H1021 . C102 . H1022 . 109.5 no
O101 . C102 . H1023 . 109.5 no
H1021 . C102 . H1023 . 109.5 no
H1022 . C102 . H1023 . 109.5 no

loop_
_geom_bond_atom_site_label_1
_geom_bond_site_symmetry_1
_geom_bond_atom_site_label_2
_geom_bond_site_symmetry_2
_geom_bond_distance
_geom_bond_publ_flag
N1 . C2 . 1.353(11) yes
N1 . C6 . 1.335(12) yes
N1 . C31 . 1.489(11) yes
C2 . C3 . 1.380(13) yes
C2 . H21 . 0.924 no
C3 . C4 . 1.385(13) yes
C3 . C7 . 1.468(13) yes
C4 . C5 . 1.399(12) yes
C4 . H41 . 0.927 no
C5 . C6 . 1.388(12) yes
C5 . C19 . 1.466(13) yes
C6 . H61 . 0.921 no
C7 . C8 . 1.378(13) yes
C7 . N9 . 1.367(13) yes
C8 . N11 . 1.342(13) yes
C8 . I1 . 2.081(11) yes
N9 . N10 . 1.311(11) yes
N10 . N11 . 1.362(13) yes
N11 . C12 . 1.481(12) yes
C12 . C13 . 1.512(13) yes
C12 . H121 . 0.964 no
C12 . H122 . 0.967 no
C13 . C14 . 1.362(17) yes
C13 . C18 . 1.367(16) yes
C14 . C15 . 1.380(17) yes
C14 . H141 . 0.930 no
C15 . C16 . 1.38(2) yes
C15 . H151 . 0.930 no
C16 . C17 . 1.34(2) yes
C16 . H161 . 0.928 no
C17 . C18 . 1.402(16) yes
C17 . H171 . 0.928 no
C18 . H181 . 0.932 no
C19 . C20 . 1.383(13) yes
C19 . N21 . 1.373(12) yes
C20 . N23 . 1.351(12) yes
C20 . I2 . 2.075(9) yes
N21 . N22 . 1.299(11) yes
N22 . N23 . 1.365(11) yes
N23 . C24 . 1.476(12) yes
C24 . C25 . 1.479(14) yes
C24 . H242 . 0.967 no
C24 . H241 . 0.967 no
C25 . C26 . 1.396(16) yes
C25 . C30 . 1.359(16) yes
C26 . C27 . 1.352(19) yes
C26 . H261 . 0.929 no
C27 . C28 . 1.35(2) yes
C27 . H271 . 0.928 no
C28 . C29 . 1.39(2) yes
C28 . H281 . 0.927 no
C29 . C30 . 1.41(2) yes
C29 . H291 . 0.930 no
C30 . H301 . 0.930 no
C31 . C32 . 1.502(14) yes
C31 . H312 . 0.963 no
C31 . H311 . 0.961 no
C32 . C33 . 1.381(13) yes
C32 . C34 . 1.389(14) yes
C33 . C34 2_766 1.379(15) yes
C33 . H331 . 0.927 no
C34 . H341 . 0.927 no
O11 . S11 . 1.579(17) yes
O11 . H111 . 0.82(2) no
O13 . S11 . 1.35(2) yes
O12 . S11 . 1.37(3) yes
O14 . S11 . 1.40(2) yes
O101 . C102 . 1.37(2) yes
O101 . H1011 . 0.82(2) no
C102 . H1021 . 0.950 no
C102 . H1022 . 0.950 no
C102 . H1023 . 0.950 no

loop_
_geom_hbond_atom_site_label_D
_geom_hbond_site_symmetry_D
_geom_hbond_atom_site_label_H
_geom_hbond_site_symmetry_H
_geom_hbond_atom_site_label_A
_geom_hbond_site_symmetry_A
_geom_hbond_angle_DHA
_geom_hbond_distance_DH
_geom_hbond_distance_HA
_geom_hbond_distance_DA
_geom_hbond_publ_flag
C2 . H21 . O13 4_645 153 0.92 2.58 3.429(18) yes
C12 . H121 . O13 3_564 138 0.96 2.26 3.041(18) yes
C15 . H151 . O11 2_565 150 0.93 2.59 3.426(18) yes
C24 . H242 . N9 2_666 139 0.97 2.55 3.337(18) yes
C31 . H311 . O12 4_645 162 0.96 2.58 3.509(18) yes
C33 . H331 . O13 4_645 154 0.93 2.30 3.160(18) yes
O101 . H1011 . O14 . 165(14) 0.82(2) 2.30(5) 3.102(18) yes
O11 . H111 . O101 3_564 160(17) 0.82(2) 1.73(6) 2.515(18) yes
